data_1008913
loop_
_publ_author_name
'Hodeau, J L'
'Gondrand, M'
'Labeau, M'
'Joubert, J C'

_publ_section_title
;
Structure cristalline de W~2~ O~6~ sur monocristal a 298 et 383K
;
_journal_coden_ASTM ACBCAR
_journal_name_full 'Acta Crystallographica B (24,1968-38,1982)'
_journal_page_first 3543
_journal_page_last 3547
_journal_paper_doi 10.1107/S0567740878011541
_journal_volume 34
_journal_year 1978
_chemical_formula_structural 'W (V2 O6)'
_chemical_formula_sum 'O6 V2 W'
_chemical_name_systematic 'Tungsten divanadate(III)'
_space_group_IT_number 136
_symmetry_cell_setting tetragonal
_symmetry_Int_Tables_number 136
_symmetry_space_group_name_Hall '-P 4n 2n'
_symmetry_space_group_name_H-M 'P 42/m n m'
_cell_angle_alpha 90
_cell_angle_beta 90
_cell_angle_gamma 90
_cell_formula_units_Z 2
_cell_length_a 4.6212(4)
_cell_length_b 4.6212(4)
_cell_length_c 8.8959(6)
_cell_volume 190.0
_refine_ls_R_factor_all 0.029
_cod_database_code 1008913

loop_
_symmetry_equiv_pos_as_xyz
x,y,z
-x,-y,z
1/2+x,1/2-y,1/2+z
1/2-x,1/2+y,1/2+z
-x,-y,-z
x,y,-z
1/2-x,1/2+y,1/2-z
1/2+x,1/2-y,1/2-z
y,x,z
-y,-x,z
1/2-y,1/2+x,1/2+z
1/2+y,1/2-x,1/2+z
-y,-x,-z
y,x,-z
1/2+y,1/2-x,1/2-z
1/2-y,1/2+x,1/2-z

loop_
_atom_site_aniso_label
_atom_site_aniso_U_11
_atom_site_aniso_U_12
_atom_site_aniso_U_13
_atom_site_aniso_U_22
_atom_site_aniso_U_23
_atom_site_aniso_U_33
W1 0.0063(3) 0.0030(4) 0. 0.0063(3) 0. 0.0054(1)
V1 0.0047(4) 0.0033(7) 0. 0.0047(4) 0. 0.0029(2)
O1 0.0061(11) -0.0029(8) 0. 0.0061(11) 0. 0.0048(8)
O2 0.0059(9) -0.0023(7) -0.0007(6) 0.0059(9) -0.0007(6) 0.0055(6)

loop_
_atom_site_label
_atom_site_type_symbol
_atom_site_symmetry_multiplicity
_atom_site_Wyckoff_symbol
_atom_site_fract_x
_atom_site_fract_y
_atom_site_fract_z
_atom_site_occupancy
_atom_site_attached_hydrogens
_atom_site_calc_flag
W1 W6+ 2 a 0. 0. 0. 1. 0 d
V1 V3+ 4 e 0. 0. 0.33455(5) 1. 0 d
O1 O2- 4 f 0.2952(11) 0.2952(11) 0. 1. 0 d
O2 O2- 8 j 0.3031(9) 0.3031(9) 0.3386(2) 1. 0 d

loop_
_atom_type_symbol
_atom_type_oxidation_number
W6+ 6.000
V3+ 3.000
O2- -2.000
